data_4123673
loop_
_publ_author_name
'Lin, Qipu'
'Bu, Xianhui'
'Mao, Chengyu'
'Zhao, Xiang'
'Sasan, Koroush'
'Feng, Pingyun'

_publ_section_title
;
 Mimicking high-silica zeolites: highly stable germanium- and tin-rich
 zeolite-type chalcogenides.
;
_journal_issue 19
_journal_name_full 'Journal of the American Chemical Society'
_journal_page_first 6184
_journal_page_last 6187
_journal_paper_doi 10.1021/jacs.5b03550
_journal_volume 137
_journal_year 2015
_chemical_formula_moiety 'Ge4 S8'
_chemical_formula_sum 'Ge4 S8'
_chemical_formula_weight 547.00
_chemical_name_systematic
; 
 ? 
;
_space_group_IT_number 82
_symmetry_cell_setting tetragonal
_symmetry_space_group_name_Hall 'I -4'
_symmetry_space_group_name_H-M 'I -4'
_atom_sites_solution_hydrogens none
_atom_sites_solution_primary direct
_atom_sites_solution_secondary difmap
_audit_creation_method SHELXL-97
_cell_angle_alpha 90.00
_cell_angle_beta 90.00
_cell_angle_gamma 90.00
_cell_formula_units_Z 8
_cell_length_a 21.5240(2)
_cell_length_b 21.5240(2)
_cell_length_c 11.1160(2)
_cell_measurement_reflns_used 3224
_cell_measurement_temperature 296(2)
_cell_measurement_theta_max 23.34
_cell_measurement_theta_min 2.68
_cell_volume 5149.85(11)
_computing_cell_refinement 'Bruker SMART'
_computing_data_collection 'Bruker SMART'
_computing_data_reduction 'Bruker SAINT'
_computing_molecular_graphics 'Bruker SHELXTL'
_computing_publication_material 'Bruker SHELXTL'
_computing_structure_refinement 'SHELXL-97 (Sheldrick, 1997)'
_computing_structure_solution 'SHELXS-97 (Sheldrick, 1990)'
_diffrn_ambient_temperature 296(2)
_diffrn_measured_fraction_theta_full 0.995
_diffrn_measured_fraction_theta_max 0.995
_diffrn_measurement_device_type 'CCD area detector'
_diffrn_measurement_method 'phi and omega scans'
_diffrn_radiation_monochromator graphite
_diffrn_radiation_source 'fine-focus sealed tube'
_diffrn_radiation_type MoK\a
_diffrn_radiation_wavelength 0.71073
_diffrn_reflns_av_R_equivalents 0.0753
_diffrn_reflns_av_sigmaI/netI 0.0946
_diffrn_reflns_limit_h_max 27
_diffrn_reflns_limit_h_min -27
_diffrn_reflns_limit_k_max 24
_diffrn_reflns_limit_k_min -25
_diffrn_reflns_limit_l_max 14
_diffrn_reflns_limit_l_min -14
_diffrn_reflns_number 15465
_diffrn_reflns_theta_full 27.52
_diffrn_reflns_theta_max 27.52
_diffrn_reflns_theta_min 1.89
_diffrn_standards_decay_% none
_diffrn_standards_interval_count none
_diffrn_standards_interval_time none
_diffrn_standards_number none
_exptl_absorpt_coefficient_mu 5.247
_exptl_absorpt_correction_T_max 0.389
_exptl_absorpt_correction_T_min 0.279
_exptl_absorpt_correction_type multi-scan
_exptl_crystal_colour light-yellow
_exptl_crystal_density_diffrn 1.411
_exptl_crystal_density_meas 1.3
_exptl_crystal_density_method 'not measured'
_exptl_crystal_description square
_exptl_crystal_F_000 2048.0
_exptl_crystal_size_max 0.26
_exptl_crystal_size_mid 0.25
_exptl_crystal_size_min 0.18
_refine_diff_density_max 1.047
_refine_diff_density_min -0.991
_refine_diff_density_rms 0.241
_refine_ls_abs_structure_details 'Flack H D (1983), Acta Cryst. A39, 876-881'
_refine_ls_abs_structure_Flack 0.02(2)
_refine_ls_extinction_method none
_refine_ls_goodness_of_fit_ref 0.978
_refine_ls_hydrogen_treatment none
_refine_ls_matrix_type full
_refine_ls_number_parameters 110
_refine_ls_number_reflns 5862
_refine_ls_number_restraints 0
_refine_ls_restrained_S_all 0.978
_refine_ls_R_factor_all 0.0976
_refine_ls_R_factor_gt 0.0568
_refine_ls_shift/su_max 0.001
_refine_ls_shift/su_mean 0.000
_refine_ls_structure_factor_coef Fsqd
_refine_ls_weighting_details 'calc w=1/[\s^2^(Fo^2^)+(0.0826P)^2^+0.0000P] where P=(Fo^2^+2Fc^2^)/3'
_refine_ls_weighting_scheme calc
_refine_ls_wR_factor_gt 0.1557
_refine_ls_wR_factor_ref 0.1675
_reflns_number_gt 3422
_reflns_number_total 5915
_reflns_threshold_expression >2sigma(I)
_cod_data_source_file ja5b03550_si_002.cif
_cod_data_source_block CPM-123-ZnGeS
_cod_depositor_comments
;
The following automatic conversions were performed:

'_symmetry_cell_setting' value 'Tetragonal' changed to 'tetragonal'
according to
/usr/data/users/saulius/crontab/automatic-downloads/rss-feeds/ACS/lib/dictionaries/cif_core.dic
dictionary named 'cif_core.dic' version 2.4.2 from 2011-04-26.

Automatic conversion script
Id: cif_fix_values 3271 2015-04-21 07:52:19Z andrius 

 Adding full bibliography for 4123670--4123675.cif.
;
_cod_original_sg_symbol_H-M I-4
_cod_database_code 4123673

loop_
_symmetry_equiv_pos_as_xyz
'x, y, z'
'-x, -y, z'
'y, -x, -z'
'-y, x, -z'
'x+1/2, y+1/2, z+1/2'
'-x+1/2, -y+1/2, z+1/2'
'y+1/2, -x+1/2, -z+1/2'
'-y+1/2, x+1/2, -z+1/2'

loop_
_atom_site_label
_atom_site_type_symbol
_atom_site_fract_x
_atom_site_fract_y
_atom_site_fract_z
_atom_site_U_iso_or_equiv
_atom_site_adp_type
_atom_site_occupancy
_atom_site_symmetry_multiplicity
_atom_site_calc_flag
Ge1 Ge 0.82390(5) 0.41627(4) 0.84360(11) 0.0521(3) Uani 1 1 d
Ge2 Ge 0.91622(4) 0.32389(5) 0.65642(11) 0.0521(3) Uani 1 1 d
Ge3 Ge 0.82243(5) 0.25369(5) 0.87555(10) 0.0515(3) Uani 1 1 d
Ge4 Ge 0.75378(5) 0.32238(5) 0.62428(10) 0.0521(3) Uani 1 1 d
S1 S 0.91581(11) 0.41568(11) 0.7505(3) 0.0576(7) Uani 1 1 d
S2 S 0.81581(12) 0.34129(11) 0.9845(2) 0.0543(6) Uani 1 1 d
S3 S 0.74383(12) 0.41558(11) 0.7148(3) 0.0564(7) Uani 1 1 d
S4 S 0.91560(11) 0.24382(12) 0.7849(2) 0.0560(7) Uani 1 1 d
S5 S 0.84137(11) 0.31556(12) 0.5155(2) 0.0536(6) Uani 1 1 d
S6 S 0.74197(12) 0.24212(12) 0.7504(2) 0.0558(6) Uani 1 1 d
S7 S 0.81743(12) 0.49995(12) 0.9623(2) 0.0583(7) Uani 1 1 d
S8 S 0.82813(12) 0.17178(12) 0.9997(3) 0.0585(7) Uani 1 1 d

loop_
_atom_site_aniso_label
_atom_site_aniso_U_11
_atom_site_aniso_U_22
_atom_site_aniso_U_33
_atom_site_aniso_U_23
_atom_site_aniso_U_13
_atom_site_aniso_U_12
Ge1 0.0517(6) 0.0429(6) 0.0616(7) -0.0060(5) 0.0055(5) -0.0023(4)
Ge2 0.0435(6) 0.0513(6) 0.0615(7) -0.0061(5) 0.0059(5) -0.0027(4)
Ge3 0.0548(6) 0.0506(6) 0.0492(7) 0.0074(5) -0.0019(5) -0.0051(5)
Ge4 0.0507(6) 0.0543(6) 0.0512(7) 0.0020(5) -0.0072(6) -0.0052(5)
S1 0.0447(13) 0.0452(13) 0.0830(18) -0.0113(14) 0.0114(14) 0.0003(10)
S2 0.0615(16) 0.0496(15) 0.0517(14) 0.0066(12) -0.0009(13) -0.0032(12)
S3 0.0569(15) 0.0459(14) 0.0665(17) -0.0062(12) 0.0002(13) -0.0008(11)
S4 0.0466(14) 0.0575(15) 0.0640(16) -0.0002(13) 0.0059(12) -0.0009(11)
S5 0.0500(15) 0.0596(16) 0.0511(14) 0.0012(12) -0.0071(12) -0.0038(12)
S6 0.0603(15) 0.0598(15) 0.0473(13) 0.0079(13) -0.0081(13) -0.0115(12)
S7 0.0764(18) 0.0523(16) 0.0462(14) 0.0001(12) 0.0037(13) -0.0003(14)
S8 0.0532(15) 0.0549(15) 0.0674(17) 0.0059(14) 0.0062(14) 0.0081(11)

loop_
_atom_type_symbol
_atom_type_description
_atom_type_scat_dispersion_real
_atom_type_scat_dispersion_imag
_atom_type_scat_source
S S 0.1246 0.1234 'International Tables Vol C Tables 4.2.6.8 and 6.1.1.4'
Zn Zn 0.2839 1.4301 'International Tables Vol C Tables 4.2.6.8 and 6.1.1.4'
Ge Ge 0.1547 1.8001 'International Tables Vol C Tables 4.2.6.8 and 6.1.1.4'

loop_
_geom_angle_atom_site_label_1
_geom_angle_atom_site_label_2
_geom_angle_atom_site_label_3
_geom_angle
_geom_angle_site_symmetry_1
_geom_angle_site_symmetry_3
S1 Ge1 S7 109.46(10) . .
S1 Ge1 S3 112.66(11) . .
S7 Ge1 S3 109.53(10) . .
S1 Ge1 S2 112.72(10) . .
S7 Ge1 S2 99.29(10) . .
S3 Ge1 S2 112.31(10) . .
S1 Ge2 S4 112.46(11) . .
S1 Ge2 S7 109.49(10) . 8_646
S4 Ge2 S7 109.44(10) . 8_646
S1 Ge2 S5 113.12(10) . .
S4 Ge2 S5 112.20(10) . .
S7 Ge2 S5 99.30(10) 8_646 .
S6 Ge3 S8 109.75(10) . .
S6 Ge3 S2 112.34(10) . .
S8 Ge3 S2 109.36(10) . .
S6 Ge3 S4 113.61(11) . .
S8 Ge3 S4 98.77(10) . .
S2 Ge3 S4 112.13(10) . .
S6 Ge4 S5 112.46(10) . .
S6 Ge4 S8 109.89(10) . 6_654
S5 Ge4 S8 109.34(10) . 6_654
S6 Ge4 S3 113.34(11) . .
S5 Ge4 S3 112.23(10) . .
S8 Ge4 S3 98.68(10) 6_654 .
Ge1 S1 Ge2 103.03(10) . .
Ge3 S2 Ge1 102.77(11) . .
Ge1 S3 Ge4 102.60(11) . .
Ge2 S4 Ge3 102.59(10) . .
Ge4 S5 Ge2 102.77(11) . .
Ge3 S6 Ge4 102.46(10) . .
Ge1 S7 Ge2 107.29(12) . 7_566
Ge3 S8 Ge4 107.02(11) . 6_655

loop_
_geom_bond_atom_site_label_1
_geom_bond_atom_site_label_2
_geom_bond_distance
_geom_bond_site_symmetry_2
Ge1 S1 2.233(3) .
Ge1 S7 2.237(3) .
Ge1 S3 2.241(3) .
Ge1 S2 2.256(3) .
Ge2 S1 2.235(3) .
Ge2 S4 2.238(3) .
Ge2 S7 2.240(3) 8_646
Ge2 S5 2.254(3) .
Ge3 S6 2.235(3) .
Ge3 S8 2.242(3) .
Ge3 S2 2.246(3) .
Ge3 S4 2.254(3) .
Ge4 S6 2.239(3) .
Ge4 S5 2.244(3) .
Ge4 S8 2.245(3) 6_654
Ge4 S3 2.254(3) .
S7 Ge2 2.240(3) 7_566
S8 Ge4 2.245(3) 6_655
